data_7130314
loop_
_publ_author_name
'Matsumoto, Keito'
'Tachi, Yoshimitsu'
'Kozaki, Masatoshi'

_publ_section_title
;
 Fused Polycyclic Compound Containing Phenothiazine and Diazapyrene
 Skeletons with Weak D-A interactions
;
_journal_name_full 'Chemical Communications'
_journal_paper_doi 10.1039/D2CC02635J
_journal_year 2022
_chemical_formula_moiety 'C41 H29 N3 S'
_chemical_formula_sum 'C41 H29 N3 S'
_chemical_formula_weight 595.76
_chemical_temperature_decomposition_gt 573.15
_space_group_crystal_system monoclinic
_space_group_IT_number 14
_space_group_name_Hall '-P 2ybc'
_space_group_name_H-M_alt 'P 1 21/c 1'
_atom_sites_solution_hydrogens geom
_atom_sites_solution_primary direct
_atom_sites_solution_secondary difmap
_audit_update_record
;
2022-04-28 deposited with the CCDC.	2022-07-01 downloaded from the CCDC.
;
_cell_angle_alpha 90.0000
_cell_angle_beta 117.401(3)
_cell_angle_gamma 90.0000
_cell_formula_units_Z 4
_cell_length_a 12.541(4)
_cell_length_b 21.466(6)
_cell_length_c 12.422(4)
_cell_measurement_reflns_used 7059
_cell_measurement_temperature 150
_cell_measurement_theta_max 27.44
_cell_measurement_theta_min 3.25
_cell_volume 2968.9(16)
_computing_cell_refinement CrystalClear
_computing_data_collection 'CrystalClear (Rigaku Inc., 2008)'
_computing_data_reduction CrystalClear
_computing_molecular_graphics 'CrystalStructure 4.3'
_computing_publication_material 'CrystalStructure 4.3 (Rigaku, 2019)'
_computing_structure_refinement 'SHELXL Version 2014/7 (Sheldrick, 2008)'
_computing_structure_solution 'SHELXT Version 2014/5 (Sheldrick, 2014)'
_diffrn_ambient_temperature 150
_diffrn_detector_area_resol_mean 7.111
_diffrn_measured_fraction_theta_full 0.996
_diffrn_measured_fraction_theta_max 0.992
_diffrn_measurement_device_type 'Rigaku Saturn724'
_diffrn_measurement_method \w
_diffrn_radiation_type 'Mo K\a'
_diffrn_radiation_wavelength 0.71075
_diffrn_reflns_av_R_equivalents 0.1310
_diffrn_reflns_av_unetI/netI 0.0786
_diffrn_reflns_Laue_measured_fraction_full 0.996
_diffrn_reflns_Laue_measured_fraction_max 0.992
_diffrn_reflns_limit_h_max 16
_diffrn_reflns_limit_h_min -16
_diffrn_reflns_limit_k_max 27
_diffrn_reflns_limit_k_min -27
_diffrn_reflns_limit_l_max 16
_diffrn_reflns_limit_l_min -15
_diffrn_reflns_number 29913
_diffrn_reflns_point_group_measured_fraction_full 0.996
_diffrn_reflns_point_group_measured_fraction_max 0.992
_diffrn_reflns_theta_full 25.242
_diffrn_reflns_theta_max 27.451
_diffrn_reflns_theta_min 3.282
_diffrn_standards_number 0
_exptl_absorpt_coefficient_mu 0.145
_exptl_absorpt_correction_T_max 0.971
_exptl_absorpt_correction_T_min 0.864
_exptl_absorpt_correction_type multi-scan
_exptl_absorpt_process_details 'REQAB (Rigaku, 1998)'
_exptl_crystal_colour black
_exptl_crystal_density_diffrn 1.333
_exptl_crystal_density_method 'not measured'
_exptl_crystal_description prism
_exptl_crystal_F_000 1248.00
_exptl_crystal_recrystallization_method 'Re-crystallisation from solvent: diethyl ether, dichloromethane'
_exptl_crystal_size_max 0.200
_exptl_crystal_size_mid 0.200
_exptl_crystal_size_min 0.200
_refine_diff_density_max 0.43
_refine_diff_density_min -0.37
_refine_ls_extinction_method none
_refine_ls_goodness_of_fit_ref 0.966
_refine_ls_hydrogen_treatment refxyz
_refine_ls_number_parameters 522
_refine_ls_number_reflns 6728
_refine_ls_number_restraints 0
_refine_ls_R_factor_all 0.0678
_refine_ls_R_factor_gt 0.0538
_refine_ls_shift/su_max 0.029
_refine_ls_structure_factor_coef Fsqd
_refine_ls_weighting_details 'w = 1/[\s^2^(Fo^2^)+(0.0780P)^2^] where P=(Fo^2^+2Fc^2^)/3'
_refine_ls_weighting_scheme calc
_refine_ls_wR_factor_gt 0.1317
_refine_ls_wR_factor_ref 0.1435
_reflns_Friedel_coverage 0.000
_reflns_number_gt 4820
_reflns_number_total 6728
_reflns_threshold_expression F^2^>2.0\s(F^2^)
_cod_data_source_file d2cc02635j2.cif
_cod_data_source_block Matsumoto20220113-1
_cod_depositor_comments
;
The following automatic conversions were performed:

data name '_chemical_melting_point' was changed to
'_chemical_temperature_decomposition_gt' since the value was
specified as 'more than' ('>') a certain temperature. The value '>
300 \%C (dec)' was changed to '573.15' -- it was converted from
degrees Celsius (C) to kelvins (K).

Automatic conversion script
Id: cif_fix_values 7556 2019-12-06 15:28:31Z antanas 
;
_cod_original_cell_volume 2969.0(14)
_cod_database_code 7130314

loop_
_space_group_symop_id
_space_group_symop_operation_xyz
1 +X,+Y,+Z
2 -X,1/2+Y,1/2-Z
3 -X,-Y,-Z
4 +X,-1/2-Y,-1/2+Z

loop_
_atom_site_label
_atom_site_type_symbol
_atom_site_fract_x
_atom_site_fract_y
_atom_site_fract_z
_atom_site_U_iso_or_equiv
_atom_site_adp_type
_atom_site_occupancy
_atom_site_site_symmetry_order
_atom_site_calc_flag
_atom_site_refinement_flags_posn
_atom_site_refinement_flags_adp
_atom_site_refinement_flags_occupancy
_atom_site_disorder_assembly
_atom_site_disorder_group
S1 S 0.36987(4) 0.40234(2) 0.42317(5) 0.03891(15) Uani 1 1 d . . . . .
N2 N 0.27775(11) 0.44246(6) 0.58348(12) 0.0274(3) Uani 1 1 d . . . . .
N3 N 0.15326(12) 0.65047(6) 0.41331(13) 0.0309(3) Uani 1 1 d . . . . .
N4 N 0.36610(13) 0.51670(6) 0.26338(13) 0.0327(3) Uani 1 1 d . . . . .
C5 C 0.22598(13) 0.45063(7) 0.65356(14) 0.0271(3) Uani 1 1 d . . . . .
C6 C 0.15037(13) 0.50449(7) 0.64296(14) 0.0270(3) Uani 1 1 d . . . . .
C7 C 0.15084(13) 0.55415(7) 0.56827(14) 0.0262(3) Uani 1 1 d . . . . .
C8 C 0.09928(14) 0.65924(7) 0.48175(15) 0.0286(3) Uani 1 1 d . . . . .
C9 C 0.25063(14) 0.40246(7) 0.74817(15) 0.0276(3) Uani 1 1 d . . . . .
C10 C 0.26938(13) 0.48911(7) 0.50277(14) 0.0264(3) Uani 1 1 d . . . . .
C11 C 0.07449(14) 0.50944(8) 0.69745(15) 0.0299(4) Uani 1 1 d . . . . .
C12 C 0.31667(14) 0.52588(8) 0.34357(14) 0.0283(3) Uani 1 1 d . . . . .
C13 C 0.20771(14) 0.59356(7) 0.41779(15) 0.0285(3) Uani 1 1 d . . . . .
C14 C 0.00517(14) 0.56269(8) 0.67975(15) 0.0309(4) Uani 1 1 d . . . . .
C15 C 0.21220(13) 0.54639(7) 0.49792(14) 0.0265(3) Uani 1 1 d . . . . .
C16 C 0.43999(14) 0.46541(8) 0.26890(15) 0.0298(4) Uani 1 1 d . . . . .
C17 C 0.08680(14) 0.61033(7) 0.55685(15) 0.0279(3) Uani 1 1 d . . . . .
C18 C 0.44888(14) 0.41196(8) 0.33800(16) 0.0318(4) Uani 1 1 d . . . . .
C19 C 0.05165(14) 0.72345(7) 0.47807(15) 0.0298(4) Uani 1 1 d . . . . .
C20 C 0.01258(14) 0.61306(8) 0.61356(16) 0.0308(4) Uani 1 1 d . . . . .
C21 C 0.26124(14) 0.58320(8) 0.34238(16) 0.0302(4) Uani 1 1 d . . . . .
C22 C 0.31870(13) 0.47849(7) 0.42326(14) 0.0276(3) Uani 1 1 d . . . . .
C23 C 0.35593(14) 0.56721(8) 0.18221(15) 0.0306(4) Uani 1 1 d . . . . .
C24 C 0.25162(16) 0.33939(8) 0.72202(17) 0.0334(4) Uani 1 1 d . . . . .
C25 C 0.42464(16) 0.66418(9) 0.14096(17) 0.0373(4) Uani 1 1 d . . . . .
C26 C 0.50507(15) 0.46629(9) 0.20265(17) 0.0346(4) Uani 1 1 d . . . . .
C27 C 0.52026(15) 0.36190(9) 0.34028(17) 0.0369(4) Uani 1 1 d . . . . .
C28 C -0.00519(15) 0.75514(8) 0.36761(17) 0.0334(4) Uani 1 1 d . . . . .
C29 C 0.30261(15) 0.31067(8) 0.92818(16) 0.0348(4) Uani 1 1 d . . . . .
C30 C 0.02523(16) 0.81507(8) 0.57688(18) 0.0373(4) Uani 1 1 d . . . . .
C31 C 0.26410(15) 0.56570(9) 0.06347(16) 0.0350(4) Uani 1 1 d . . . . .
C32 C 0.25364(16) 0.61392(9) -0.01524(17) 0.0373(4) Uani 1 1 d . . . . .
C33 C 0.30476(15) 0.37385(8) 0.95544(17) 0.0350(4) Uani 1 1 d . . . . .
C34 C 0.27953(15) 0.41925(8) 0.86741(16) 0.0330(4) Uani 1 1 d . . . . .
C35 C 0.58212(16) 0.36277(9) 0.27205(18) 0.0412(4) Uani 1 1 d . . . . .
C36 C 0.33315(15) 0.66389(8) 0.02184(16) 0.0339(4) Uani 1 1 d . . . . .
C37 C 0.43666(15) 0.61628(9) 0.22048(17) 0.0356(4) Uani 1 1 d . . . . .
C38 C 0.06607(15) 0.75440(8) 0.58273(17) 0.0350(4) Uani 1 1 d . . . . .
C39 C 0.27743(16) 0.29442(8) 0.81064(17) 0.0371(4) Uani 1 1 d . . . . .
C40 C -0.03311(16) 0.84662(8) 0.46687(18) 0.0359(4) Uani 1 1 d . . . . .
C41 C 0.57444(16) 0.41520(9) 0.20415(18) 0.0392(4) Uani 1 1 d . . . . .
C42 C -0.04789(17) 0.81533(8) 0.36261(19) 0.0366(4) Uani 1 1 d . . . . .
C43 C 0.3242(3) 0.26231(11) 1.0241(2) 0.0518(5) Uani 1 1 d . . . . .
C44 C -0.0759(2) 0.91293(10) 0.4594(3) 0.0501(6) Uani 1 1 d . . . . .
C45 C 0.3221(2) 0.71596(11) -0.0637(2) 0.0464(5) Uani 1 1 d . . . . .
H46 H 0.2285(18) 0.3293(10) 0.641(2) 0.050(6) Uiso 1 1 d . . . . .
H47 H 0.2760(19) 0.2504(11) 0.793(2) 0.057(6) Uiso 1 1 d . . . . .
H48 H 0.3242(17) 0.3869(10) 1.0389(19) 0.046(5) Uiso 1 1 d . . . . .
H49 H 0.2860(17) 0.4685(10) 0.8943(17) 0.046(5) Uiso 1 1 d . . . . .
H50 H -0.0486(14) 0.5656(8) 0.7169(14) 0.024(4) Uiso 1 1 d . . . . .
H51 H 0.0644(14) 0.4728(8) 0.7407(15) 0.026(4) Uiso 1 1 d . . . . .
H52 H -0.0361(15) 0.6497(9) 0.6025(15) 0.029(4) Uiso 1 1 d . . . . .
H53 H 0.5231(17) 0.3216(10) 0.3861(17) 0.045(5) Uiso 1 1 d . . . . .
H54 H 0.6292(16) 0.3271(9) 0.2723(16) 0.035(5) Uiso 1 1 d . . . . .
H55 H 0.6155(18) 0.4180(10) 0.1556(19) 0.050(6) Uiso 1 1 d . . . . .
H56 H 0.5021(17) 0.5007(9) 0.1539(18) 0.039(5) Uiso 1 1 d . . . . .
H57 H 0.501(2) 0.6173(10) 0.303(2) 0.057(6) Uiso 1 1 d . . . . .
H58 H 0.2086(16) 0.5298(9) 0.0368(16) 0.037(5) Uiso 1 1 d . . . . .
H59 H 0.2603(17) 0.6188(10) 0.2906(17) 0.045(5) Uiso 1 1 d . . . . .
H60 H 0.1883(17) 0.6135(10) -0.0986(19) 0.046(5) Uiso 1 1 d . . . . .
H61 H 0.4819(19) 0.7002(10) 0.1698(19) 0.050(6) Uiso 1 1 d . . . . .
H62 H 0.398(2) 0.7261(13) -0.060(2) 0.079(8) Uiso 1 1 d . . . . .
H63 H 0.272(2) 0.7046(13) -0.148(3) 0.079(8) Uiso 1 1 d . . . . .
H64 H -0.0214(18) 0.7340(10) 0.289(2) 0.053(6) Uiso 1 1 d . . . . .
H65 H 0.1069(18) 0.7331(10) 0.663(2) 0.051(6) Uiso 1 1 d . . . . .
H66 H 0.036(2) 0.8366(11) 0.649(2) 0.064(7) Uiso 1 1 d . . . . .
H67 H -0.0913(17) 0.8338(9) 0.2818(18) 0.041(5) Uiso 1 1 d . . . . .
H68 H -0.027(2) 0.9425(14) 0.448(2) 0.083(8) Uiso 1 1 d . . . . .
H69 H -0.081(2) 0.9228(14) 0.527(3) 0.082(9) Uiso 1 1 d . . . . .
H70 H 0.283(2) 0.7523(13) -0.056(2) 0.075(8) Uiso 1 1 d . . . . .
H71 H -0.156(3) 0.9179(15) 0.389(3) 0.098(10) Uiso 1 1 d . . . . .
H72 H 0.395(3) 0.2579(17) 1.076(3) 0.116(13) Uiso 1 1 d . . . . .
H73 H 0.265(3) 0.2623(18) 1.047(3) 0.129(13) Uiso 1 1 d . . . . .
H74 H 0.306(3) 0.2204(19) 0.997(3) 0.117(12) Uiso 1 1 d . . . . .

loop_
_atom_site_aniso_label
_atom_site_aniso_U_11
_atom_site_aniso_U_22
_atom_site_aniso_U_33
_atom_site_aniso_U_23
_atom_site_aniso_U_13
_atom_site_aniso_U_12
S1 0.0542(3) 0.0264(2) 0.0498(3) 0.00364(19) 0.0357(2) 0.00775(18)
N2 0.0290(6) 0.0243(7) 0.0296(7) -0.0008(6) 0.0142(6) -0.0012(5)
N3 0.0338(7) 0.0262(7) 0.0353(8) -0.0010(6) 0.0181(6) 0.0030(5)
N4 0.0430(8) 0.0285(7) 0.0371(8) 0.0030(6) 0.0274(7) 0.0055(6)
C5 0.0276(7) 0.0244(8) 0.0289(9) -0.0036(6) 0.0126(6) -0.0030(6)
C6 0.0279(7) 0.0255(8) 0.0280(9) -0.0039(6) 0.0131(7) -0.0022(6)
C7 0.0257(7) 0.0265(8) 0.0260(8) -0.0026(6) 0.0116(6) -0.0007(6)
C8 0.0303(8) 0.0259(8) 0.0301(9) -0.0024(7) 0.0142(7) 0.0011(6)
C9 0.0287(7) 0.0260(8) 0.0303(9) -0.0025(6) 0.0156(7) -0.0018(6)
C10 0.0263(7) 0.0253(8) 0.0281(9) -0.0015(6) 0.0131(6) -0.0010(6)
C11 0.0319(8) 0.0298(8) 0.0307(9) -0.0038(7) 0.0166(7) -0.0048(6)
C12 0.0295(7) 0.0278(8) 0.0294(9) -0.0025(7) 0.0151(7) -0.0011(6)
C13 0.0296(8) 0.0254(8) 0.0316(9) -0.0017(7) 0.0150(7) 0.0003(6)
C14 0.0312(8) 0.0341(9) 0.0319(9) -0.0054(7) 0.0183(7) -0.0017(7)
C15 0.0263(7) 0.0260(8) 0.0279(8) -0.0033(6) 0.0129(6) -0.0012(6)
C16 0.0291(7) 0.0309(8) 0.0306(9) -0.0062(7) 0.0147(7) -0.0014(6)
C17 0.0290(7) 0.0267(8) 0.0280(9) -0.0039(7) 0.0131(7) -0.0003(6)
C18 0.0320(8) 0.0307(8) 0.0335(9) -0.0063(7) 0.0156(7) -0.0006(6)
C19 0.0309(8) 0.0258(8) 0.0354(9) -0.0013(7) 0.0176(7) 0.0003(6)
C20 0.0310(8) 0.0309(8) 0.0322(9) -0.0034(7) 0.0160(7) 0.0024(7)
C21 0.0350(8) 0.0265(8) 0.0324(9) 0.0015(7) 0.0185(7) 0.0017(6)
C22 0.0292(7) 0.0238(8) 0.0307(9) -0.0019(7) 0.0145(7) 0.0003(6)
C23 0.0356(8) 0.0323(9) 0.0322(9) 0.0023(7) 0.0227(7) 0.0040(7)
C24 0.0406(9) 0.0281(9) 0.0331(10) -0.0027(7) 0.0184(8) -0.0006(7)
C25 0.0359(9) 0.0334(9) 0.0430(11) 0.0002(8) 0.0185(8) -0.0029(7)
C26 0.0333(8) 0.0366(10) 0.0371(10) -0.0085(8) 0.0189(8) -0.0047(7)
C27 0.0370(9) 0.0323(9) 0.0417(11) -0.0047(8) 0.0185(8) 0.0035(7)
C28 0.0406(9) 0.0290(8) 0.0382(10) -0.0003(7) 0.0246(8) 0.0002(7)
C29 0.0376(9) 0.0298(9) 0.0388(10) 0.0044(7) 0.0192(8) -0.0014(7)
C30 0.0443(10) 0.0311(9) 0.0434(11) -0.0072(8) 0.0263(9) -0.0024(7)
C31 0.0346(8) 0.0388(10) 0.0351(10) -0.0052(8) 0.0189(8) -0.0045(7)
C32 0.0342(9) 0.0484(11) 0.0295(10) -0.0015(8) 0.0147(8) 0.0017(8)
C33 0.0408(9) 0.0330(9) 0.0337(10) 0.0004(7) 0.0193(8) -0.0014(7)
C34 0.0391(9) 0.0279(8) 0.0330(9) -0.0021(7) 0.0173(7) -0.0030(7)
C35 0.0369(9) 0.0409(10) 0.0487(12) -0.0086(9) 0.0222(9) 0.0061(8)
C36 0.0355(9) 0.0371(9) 0.0350(10) 0.0041(8) 0.0214(8) 0.0075(7)
C37 0.0349(9) 0.0377(9) 0.0317(10) 0.0003(8) 0.0131(8) -0.0010(7)
C38 0.0396(9) 0.0322(9) 0.0343(10) -0.0029(8) 0.0178(8) 0.0014(7)
C39 0.0450(10) 0.0254(9) 0.0414(11) -0.0019(8) 0.0204(8) -0.0012(7)
C40 0.0410(9) 0.0249(8) 0.0541(12) 0.0003(8) 0.0324(9) -0.0004(7)
C41 0.0347(9) 0.0462(11) 0.0437(11) -0.0104(9) 0.0240(8) -0.0011(8)
C42 0.0430(9) 0.0294(9) 0.0452(11) 0.0058(8) 0.0272(9) 0.0039(7)
C43 0.0679(15) 0.0380(12) 0.0522(14) 0.0128(10) 0.0300(13) -0.0001(11)
C44 0.0651(14) 0.0280(10) 0.0774(18) 0.0041(10) 0.0500(14) 0.0083(9)
C45 0.0542(12) 0.0447(12) 0.0468(13) 0.0131(10) 0.0288(11) 0.0107(9)

loop_
_atom_type_symbol
_atom_type_description
_atom_type_scat_dispersion_real
_atom_type_scat_dispersion_imag
_atom_type_scat_source
C C 0.0033 0.0016
;
International Tables for Crystallography
(Vol. C, Tables 4.2.6.8 and 6.1.1.4)
;
H H 0.0000 0.0000
;
International Tables for Crystallography
(Vol. C, Table 6.1.1.4)
;
N N 0.0061 0.0033
;
International Tables for Crystallography
(Vol. C, Tables 4.2.6.8 and 6.1.1.4)
;
S S 0.1246 0.1234
;
International Tables for Crystallography
(Vol. C, Tables 4.2.6.8 and 6.1.1.4)
;

loop_
_geom_angle_atom_site_label_1
_geom_angle_atom_site_label_2
_geom_angle_atom_site_label_3
_geom_angle
_geom_angle_site_symmetry_1
_geom_angle_site_symmetry_3
_geom_angle_publ_flag
C22 S1 C18 101.41(8) . . ?
C5 N2 C10 119.08(13) . . ?
C8 N3 C13 119.19(14) . . ?
C12 N4 C16 124.35(13) . . ?
C12 N4 C23 117.51(12) . . ?
C16 N4 C23 117.47(12) . . ?
N2 C5 C6 122.89(14) . . ?
N2 C5 C9 116.35(13) . . ?
C6 C5 C9 120.75(13) . . ?
C11 C6 C7 117.90(14) . . ?
C11 C6 C5 124.90(14) . . ?
C7 C6 C5 117.15(13) . . ?
C15 C7 C6 118.93(14) . . ?
C15 C7 C17 118.81(14) . . ?
C6 C7 C17 122.18(14) . . ?
N3 C8 C17 123.09(14) . . ?
N3 C8 C19 115.32(14) . . ?
C17 C8 C19 121.59(14) . . ?
C24 C9 C34 118.09(16) . . ?
C24 C9 C5 120.81(15) . . ?
C34 C9 C5 121.02(14) . . ?
N2 C10 C22 118.69(13) . . ?
N2 C10 C15 121.89(13) . . ?
C22 C10 C15 119.42(14) . . ?
C14 C11 C6 119.95(15) . . ?
C14 C11 H51 120.7(9) . . ?
C6 C11 H51 119.0(9) . . ?
N4 C12 C21 119.35(14) . . ?
N4 C12 C22 121.55(14) . . ?
C21 C12 C22 119.08(14) . . ?
N3 C13 C21 119.46(14) . . ?
N3 C13 C15 121.48(14) . . ?
C21 C13 C15 119.05(14) . . ?
C20 C14 C11 121.79(15) . . ?
C20 C14 H50 118.6(10) . . ?
C11 C14 H50 119.6(10) . . ?
C13 C15 C10 120.87(14) . . ?
C13 C15 C7 119.84(14) . . ?
C10 C15 C7 119.11(14) . . ?
C26 C16 C18 117.76(15) . . ?
C26 C16 N4 120.32(15) . . ?
C18 C16 N4 121.91(14) . . ?
C20 C17 C7 117.44(15) . . ?
C20 C17 C8 125.57(14) . . ?
C7 C17 C8 116.92(13) . . ?
C27 C18 C16 120.82(15) . . ?
C27 C18 S1 115.57(14) . . ?
C16 C18 S1 123.59(12) . . ?
C38 C19 C28 118.15(16) . . ?
C38 C19 C8 122.13(15) . . ?
C28 C19 C8 119.67(15) . . ?
C14 C20 C17 120.39(15) . . ?
C14 C20 H52 120.6(10) . . ?
C17 C20 H52 119.0(10) . . ?
C13 C21 C12 121.20(15) . . ?
C13 C21 H59 116.4(11) . . ?
C12 C21 H59 122.3(11) . . ?
C10 C22 C12 120.30(14) . . ?
C10 C22 S1 115.52(12) . . ?
C12 C22 S1 123.99(12) . . ?
C37 C23 C31 119.92(16) . . ?
C37 C23 N4 121.01(15) . . ?
C31 C23 N4 119.06(15) . . ?
C39 C24 C9 121.02(17) . . ?
C39 C24 H46 122.4(13) . . ?
C9 C24 H46 116.4(13) . . ?
C37 C25 C36 121.33(17) . . ?
C37 C25 H61 119.5(12) . . ?
C36 C25 H61 119.1(12) . . ?
C41 C26 C16 120.66(18) . . ?
C41 C26 H56 117.7(11) . . ?
C16 C26 H56 121.6(11) . . ?
C35 C27 C18 120.84(18) . . ?
C35 C27 H53 117.6(10) . . ?
C18 C27 H53 121.3(10) . . ?
C42 C28 C19 120.57(17) . . ?
C42 C28 H64 118.3(12) . . ?
C19 C28 H64 121.0(12) . . ?
C39 C29 C33 117.96(16) . . ?
C39 C29 C43 121.94(18) . . ?
C33 C29 C43 120.07(18) . . ?
C38 C30 C40 121.44(17) . . ?
C38 C30 H66 120.7(14) . . ?
C40 C30 H66 117.9(14) . . ?
C32 C31 C23 119.52(16) . . ?
C32 C31 H58 121.5(11) . . ?
C23 C31 H58 119.0(11) . . ?
C31 C32 C36 121.40(17) . . ?
C31 C32 H60 119.9(12) . . ?
C36 C32 H60 118.7(12) . . ?
C34 C33 C29 121.28(17) . . ?
C34 C33 H48 119.0(12) . . ?
C29 C33 H48 119.7(12) . . ?
C33 C34 C9 120.45(16) . . ?
C33 C34 H49 118.5(10) . . ?
C9 C34 H49 121.0(10) . . ?
C41 C35 C27 118.81(17) . . ?
C41 C35 H54 121.1(11) . . ?
C27 C35 H54 120.0(11) . . ?
C32 C36 C25 117.99(16) . . ?
C32 C36 C45 121.35(18) . . ?
C25 C36 C45 120.66(18) . . ?
C25 C37 C23 119.83(17) . . ?
C25 C37 H57 120.0(13) . . ?
C23 C37 H57 120.2(13) . . ?
C30 C38 C19 120.73(17) . . ?
C30 C38 H65 119.3(12) . . ?
C19 C38 H65 119.9(12) . . ?
C24 C39 C29 121.15(17) . . ?
C24 C39 H47 122.0(13) . . ?
C29 C39 H47 116.8(13) . . ?
C42 C40 C30 117.54(16) . . ?
C42 C40 C44 120.39(19) . . ?
C30 C40 C44 122.04(18) . . ?
C35 C41 C26 121.06(17) . . ?
C35 C41 H55 121.9(13) . . ?
C26 C41 H55 117.0(13) . . ?
C28 C42 C40 121.55(18) . . ?
C28 C42 H67 116.4(11) . . ?
C40 C42 H67 122.1(11) . . ?
C29 C43 H72 116(2) . . ?
C29 C43 H73 112(2) . . ?
H72 C43 H73 120(3) . . ?
C29 C43 H74 116(2) . . ?
H72 C43 H74 99(3) . . ?
H73 C43 H74 91(3) . . ?
C40 C44 H68 114.0(17) . . ?
C40 C44 H69 110.0(19) . . ?
H68 C44 H69 108(2) . . ?
C40 C44 H71 110.1(18) . . ?
H68 C44 H71 105(2) . . ?
H69 C44 H71 109(2) . . ?
C36 C45 H62 111.5(16) . . ?
C36 C45 H63 112.1(16) . . ?
H62 C45 H63 104(2) . . ?
C36 C45 H70 115.0(15) . . ?
H62 C45 H70 111(2) . . ?
H63 C45 H70 102(2) . . ?

loop_
_geom_bond_atom_site_label_1
_geom_bond_atom_site_label_2
_geom_bond_distance
_geom_bond_site_symmetry_2
_geom_bond_publ_flag
S1 C22 1.7561(17) . ?
S1 C18 1.7632(17) . ?
N2 C5 1.315(2) . ?
N2 C10 1.386(2) . ?
N3 C8 1.321(2) . ?
N3 C13 1.388(2) . ?
N4 C12 1.409(2) . ?
N4 C16 1.420(2) . ?
N4 C23 1.446(2) . ?
C5 C6 1.462(2) . ?
C5 C9 1.487(2) . ?
C6 C11 1.403(2) . ?
C6 C7 1.415(2) . ?
C7 C15 1.415(2) . ?
C7 C17 1.419(2) . ?
C8 C17 1.460(2) . ?
C8 C19 1.495(2) . ?
C9 C24 1.394(2) . ?
C9 C34 1.400(2) . ?
C10 C22 1.405(2) . ?
C10 C15 1.411(2) . ?
C11 C14 1.391(2) . ?
C11 H51 0.994(17) . ?
C12 C21 1.410(2) . ?
C12 C22 1.412(2) . ?
C13 C21 1.399(2) . ?
C13 C15 1.403(2) . ?
C14 C20 1.387(2) . ?
C14 H50 0.978(16) . ?
C16 C26 1.401(2) . ?
C16 C18 1.406(2) . ?
C17 C20 1.403(2) . ?
C18 C27 1.391(2) . ?
C19 C38 1.396(2) . ?
C19 C28 1.398(2) . ?
C20 H52 0.966(18) . ?
C21 H59 1.00(2) . ?
C23 C37 1.385(2) . ?
C23 C31 1.393(2) . ?
C24 C39 1.386(3) . ?
C24 H46 0.93(2) . ?
C25 C37 1.385(3) . ?
C25 C36 1.394(3) . ?
C25 H61 1.00(2) . ?
C26 C41 1.395(2) . ?
C26 H56 0.95(2) . ?
C27 C35 1.388(2) . ?
C27 H53 1.03(2) . ?
C28 C42 1.389(2) . ?
C28 H64 1.01(2) . ?
C29 C39 1.389(3) . ?
C29 C33 1.395(2) . ?
C29 C43 1.508(3) . ?
C30 C38 1.389(2) . ?
C30 C40 1.393(3) . ?
C30 H66 0.96(2) . ?
C31 C32 1.388(3) . ?
C31 H58 0.99(2) . ?
C32 C36 1.391(3) . ?
C32 H60 0.98(2) . ?
C33 C34 1.388(2) . ?
C33 H48 0.99(2) . ?
C34 H49 1.10(2) . ?
C35 C41 1.383(3) . ?
C35 H54 0.966(19) . ?
C36 C45 1.504(3) . ?
C37 H57 0.97(2) . ?
C38 H65 1.00(2) . ?
C39 H47 0.97(2) . ?
C40 C42 1.394(3) . ?
C40 C44 1.509(2) . ?
C41 H55 0.96(2) . ?
C42 H67 0.980(19) . ?
C43 H72 0.83(4) . ?
C43 H73 0.90(4) . ?
C43 H74 0.95(4) . ?
C44 H68 0.94(3) . ?
C44 H69 0.89(3) . ?
C44 H71 0.99(3) . ?
C45 H62 0.96(3) . ?
C45 H63 0.97(3) . ?
C45 H70 0.95(3) . ?

loop_
_geom_torsion_atom_site_label_1
_geom_torsion_atom_site_label_2
_geom_torsion_atom_site_label_3
_geom_torsion_atom_site_label_4
_geom_torsion
_geom_torsion_site_symmetry_1
_geom_torsion_site_symmetry_2
_geom_torsion_site_symmetry_3
_geom_torsion_site_symmetry_4
_geom_torsion_publ_flag
C10 N2 C5 C6 5.7(2) . . . . ?
C10 N2 C5 C9 -172.83(13) . . . . ?
N2 C5 C6 C11 166.53(15) . . . . ?
C9 C5 C6 C11 -15.0(2) . . . . ?
N2 C5 C6 C7 -10.9(2) . . . . ?
C9 C5 C6 C7 167.50(14) . . . . ?
C11 C6 C7 C15 -170.54(14) . . . . ?
C5 C6 C7 C15 7.1(2) . . . . ?
C11 C6 C7 C17 6.2(2) . . . . ?
C5 C6 C7 C17 -176.11(14) . . . . ?
C13 N3 C8 C17 -4.2(2) . . . . ?
C13 N3 C8 C19 175.44(14) . . . . ?
N2 C5 C9 C24 -42.1(2) . . . . ?
C6 C5 C9 C24 139.36(16) . . . . ?
N2 C5 C9 C34 134.61(16) . . . . ?
C6 C5 C9 C34 -43.9(2) . . . . ?
C5 N2 C10 C22 -176.24(14) . . . . ?
C5 N2 C10 C15 3.3(2) . . . . ?
C7 C6 C11 C14 -1.6(2) . . . . ?
C5 C6 C11 C14 -179.11(15) . . . . ?
C16 N4 C12 C21 169.69(15) . . . . ?
C23 N4 C12 C21 -0.6(2) . . . . ?
C16 N4 C12 C22 -11.9(2) . . . . ?
C23 N4 C12 C22 177.84(14) . . . . ?
C8 N3 C13 C21 177.72(15) . . . . ?
C8 N3 C13 C15 -3.4(2) . . . . ?
C6 C11 C14 C20 -3.0(3) . . . . ?
N3 C13 C15 C10 -179.06(14) . . . . ?
C21 C13 C15 C10 -0.2(2) . . . . ?
N3 C13 C15 C7 5.9(2) . . . . ?
C21 C13 C15 C7 -175.24(15) . . . . ?
N2 C10 C15 C13 178.23(13) . . . . ?
C22 C10 C15 C13 -2.2(2) . . . . ?
N2 C10 C15 C7 -6.7(2) . . . . ?
C22 C10 C15 C7 172.85(14) . . . . ?
C6 C7 C15 C13 176.16(14) . . . . ?
C17 C7 C15 C13 -0.7(2) . . . . ?
C6 C7 C15 C10 1.0(2) . . . . ?
C17 C7 C15 C10 -175.86(14) . . . . ?
C12 N4 C16 C26 -166.81(15) . . . . ?
C23 N4 C16 C26 3.5(2) . . . . ?
C12 N4 C16 C18 14.5(2) . . . . ?
C23 N4 C16 C18 -175.21(15) . . . . ?
C15 C7 C17 C20 170.77(14) . . . . ?
C6 C7 C17 C20 -6.0(2) . . . . ?
C15 C7 C17 C8 -6.2(2) . . . . ?
C6 C7 C17 C8 177.03(14) . . . . ?
N3 C8 C17 C20 -167.67(16) . . . . ?
C19 C8 C17 C20 12.7(2) . . . . ?
N3 C8 C17 C7 9.0(2) . . . . ?
C19 C8 C17 C7 -170.60(14) . . . . ?
C26 C16 C18 C27 0.1(2) . . . . ?
N4 C16 C18 C27 178.88(16) . . . . ?
C26 C16 C18 S1 -178.21(13) . . . . ?
N4 C16 C18 S1 0.5(2) . . . . ?
C22 S1 C18 C27 168.30(13) . . . . ?
C22 S1 C18 C16 -13.26(16) . . . . ?
N3 C8 C19 C38 -136.42(17) . . . . ?
C17 C8 C19 C38 43.2(2) . . . . ?
N3 C8 C19 C28 41.0(2) . . . . ?
C17 C8 C19 C28 -139.39(16) . . . . ?
C11 C14 C20 C17 3.2(3) . . . . ?
C7 C17 C20 C14 1.2(2) . . . . ?
C8 C17 C20 C14 177.90(16) . . . . ?
N3 C13 C21 C12 -179.52(15) . . . . ?
C15 C13 C21 C12 1.6(2) . . . . ?
N4 C12 C21 C13 177.97(15) . . . . ?
C22 C12 C21 C13 -0.5(2) . . . . ?
N2 C10 C22 C12 -177.16(14) . . . . ?
C15 C10 C22 C12 3.3(2) . . . . ?
N2 C10 C22 S1 7.59(18) . . . . ?
C15 C10 C22 S1 -171.96(12) . . . . ?
N4 C12 C22 C10 179.60(14) . . . . ?
C21 C12 C22 C10 -1.9(2) . . . . ?
N4 C12 C22 S1 -5.6(2) . . . . ?
C21 C12 C22 S1 172.89(12) . . . . ?
C18 S1 C22 C10 -169.16(12) . . . . ?
C18 S1 C22 C12 15.79(16) . . . . ?
C12 N4 C23 C37 82.67(19) . . . . ?
C16 N4 C23 C37 -88.32(19) . . . . ?
C12 N4 C23 C31 -98.11(18) . . . . ?
C16 N4 C23 C31 90.90(18) . . . . ?
C34 C9 C24 C39 1.6(2) . . . . ?
C5 C9 C24 C39 178.41(15) . . . . ?
C18 C16 C26 C41 1.1(2) . . . . ?
N4 C16 C26 C41 -177.68(16) . . . . ?
C16 C18 C27 C35 -1.6(3) . . . . ?
S1 C18 C27 C35 176.84(14) . . . . ?
C38 C19 C28 C42 -1.2(2) . . . . ?
C8 C19 C28 C42 -178.67(15) . . . . ?
C37 C23 C31 C32 -0.7(2) . . . . ?
N4 C23 C31 C32 -179.91(15) . . . . ?
C23 C31 C32 C36 0.1(3) . . . . ?
C39 C29 C33 C34 1.6(2) . . . . ?
C43 C29 C33 C34 -176.88(19) . . . . ?
C29 C33 C34 C9 0.3(3) . . . . ?
C24 C9 C34 C33 -1.9(2) . . . . ?
C5 C9 C34 C33 -178.67(14) . . . . ?
C18 C27 C35 C41 1.9(3) . . . . ?
C31 C32 C36 C25 0.2(3) . . . . ?
C31 C32 C36 C45 179.69(17) . . . . ?
C37 C25 C36 C32 0.1(3) . . . . ?
C37 C25 C36 C45 -179.39(17) . . . . ?
C36 C25 C37 C23 -0.7(3) . . . . ?
C31 C23 C37 C25 1.0(2) . . . . ?
N4 C23 C37 C25 -179.81(15) . . . . ?
C40 C30 C38 C19 1.2(3) . . . . ?
C28 C19 C38 C30 -0.2(2) . . . . ?
C8 C19 C38 C30 177.24(15) . . . . ?
C9 C24 C39 C29 0.3(3) . . . . ?
C33 C29 C39 C24 -1.9(3) . . . . ?
C43 C29 C39 C24 176.58(19) . . . . ?
C38 C30 C40 C42 -0.7(3) . . . . ?
C38 C30 C40 C44 -178.81(18) . . . . ?
C27 C35 C41 C26 -0.6(3) . . . . ?
C16 C26 C41 C35 -0.8(3) . . . . ?
C19 C28 C42 C40 1.6(3) . . . . ?
C30 C40 C42 C28 -0.7(3) . . . . ?
C44 C40 C42 C28 177.46(17) . . . . ?
